data_4314215
loop_
_publ_author_name
'Chui-Ying Lai'
'Wing-Leung Mak'
'Eddie Y. Y. Chan'
'Yiu-Keung Sau'
'Qian-Feng Zhang'
'Samuel M. F. Lo'
'Ian D. Williams'
'Wa-Hung Leung'

_publ_contact_author_address
;
       Department of Chemistry
       The Hong Kong University of Science and Technology
       Clear Water Bay, Kowloon
       Hong Kong
;
_publ_contact_author_email chleung@ust.hk
_publ_contact_author_fax '852 23581594'
_publ_contact_author_name 'Dr. Wa-Hung Leung'
_publ_contact_author_phone '852 23587360'
_publ_section_title
;
 Ruthenium Complexes with Chiral Tetradentate Imino-Sulfoxide Ligands
;
_journal_name_full 'Inorganic Chemistry'
_journal_page_first 5863
_journal_page_last 5870
_journal_paper_doi 10.1021/ic030075e
_journal_volume 42
_journal_year 2003
_chemical_formula_sum 'C22 H26 Cl2 N2 O2 Ru S2'
_chemical_formula_weight 586.54
_chemical_name_systematic
;
  ?
;
_space_group_IT_number 19
_symmetry_cell_setting orthorhombic
_symmetry_space_group_name_Hall 'P 2ac 2ab'
_symmetry_space_group_name_H-M 'P 21 21 21'
_atom_sites_solution_hydrogens geom
_atom_sites_solution_primary direct
_atom_sites_solution_secondary difmap
_audit_creation_method SHELXL-97
_cell_angle_alpha 90.00
_cell_angle_beta 90.00
_cell_angle_gamma 90.00
_cell_formula_units_Z 4
_cell_length_a 10.4988(7)
_cell_length_b 13.9676(10)
_cell_length_c 15.1984(10)
_cell_measurement_reflns_used 4026
_cell_measurement_temperature 100(2)
_cell_measurement_theta_max 27.39
_cell_measurement_theta_min 2.36
_cell_volume 2228.7(3)
_computing_cell_refinement 'Bruker SMART'
_computing_data_collection 'Bruker SMART'
_computing_data_reduction 'Bruker SAINT'
_computing_molecular_graphics 'Bruker SHELXTL'
_computing_publication_material 'Bruker SHELXTL'
_computing_structure_refinement 'SHELXL-97 (Sheldrick, 1997)'
_computing_structure_solution 'SHELXS-97 (Sheldrick, 1990)'
_diffrn_ambient_temperature 100(2)
_diffrn_measured_fraction_theta_full 0.970
_diffrn_measured_fraction_theta_max 0.970
_diffrn_measurement_device_type 'CCD area detector'
_diffrn_measurement_method 'phi and omega scans'
_diffrn_radiation_monochromator graphite
_diffrn_radiation_source 'fine-focus sealed tube'
_diffrn_radiation_type MoK\a
_diffrn_radiation_wavelength 0.71073
_diffrn_reflns_av_R_equivalents 0.0350
_diffrn_reflns_av_sigmaI/netI 0.0493
_diffrn_reflns_limit_h_max 8
_diffrn_reflns_limit_h_min -13
_diffrn_reflns_limit_k_max 18
_diffrn_reflns_limit_k_min -15
_diffrn_reflns_limit_l_max 20
_diffrn_reflns_limit_l_min -19
_diffrn_reflns_number 13693
_diffrn_reflns_theta_full 28.31
_diffrn_reflns_theta_max 28.31
_diffrn_reflns_theta_min 1.98
_exptl_absorpt_coefficient_mu 1.155
_exptl_absorpt_correction_type empirical
_exptl_crystal_colour Orange
_exptl_crystal_density_diffrn 1.748
_exptl_crystal_density_meas 0
_exptl_crystal_density_method 'not measured'
_exptl_crystal_description Bar
_exptl_crystal_F_000 1192
_exptl_crystal_size_max 0.40
_exptl_crystal_size_mid 0.12
_exptl_crystal_size_min 0.06
_refine_diff_density_max 0.704
_refine_diff_density_min -0.384
_refine_diff_density_rms 0.092
_refine_ls_abs_structure_details 'Flack H D (1983), Acta Cryst. A39, 876-881'
_refine_ls_abs_structure_Flack 0.00(3)
_refine_ls_extinction_method none
_refine_ls_goodness_of_fit_ref 1.035
_refine_ls_hydrogen_treatment mixed
_refine_ls_matrix_type full
_refine_ls_number_parameters 280
_refine_ls_number_reflns 5280
_refine_ls_number_restraints 0
_refine_ls_restrained_S_all 1.035
_refine_ls_R_factor_all 0.0361
_refine_ls_R_factor_gt 0.0311
_refine_ls_shift/su_max 0.001
_refine_ls_shift/su_mean 0.000
_refine_ls_structure_factor_coef Fsqd
_refine_ls_weighting_details 'calc w=1/[\s^2^(Fo^2^)+(0.0279P)^2^+0.0000P] where P=(Fo^2^+2Fc^2^)/3'
_refine_ls_weighting_scheme calc
_refine_ls_wR_factor_gt 0.0637
_refine_ls_wR_factor_ref 0.0653
_reflns_number_gt 4854
_reflns_number_total 5280
_reflns_threshold_expression >2sigma(I)
_cod_data_source_file ic030075e_1.cif
_cod_data_source_block '[RuCl2(CyNCPhSO2Me)2]'
_cod_depositor_comments
;
The following automatic conversions were performed:

'_symmetry_cell_setting' value 'Orthorhombic' changed to
'orthorhombic' according to the built-in table from CIF Core
dictionary named 'cif_core.dic' version 2.4.1 from
2010-06-29.

'_exptl_absorpt_correction_type' value 'Empirical'
changed to 'empirical' according to the built-in table from CIF Core
dictionary named 'cif_core.dic' version 2.4.1 from 2010-06-29.

Automatic conversion script
Id: cif_fix_values 1646 2011-03-28 12:23:43Z adriana 
;
_cod_database_code 4314215

loop_
_symmetry_equiv_pos_as_xyz
'x, y, z'
'-x+1/2, -y, z+1/2'
'-x, y+1/2, -z+1/2'
'x+1/2, -y+1/2, -z'

loop_
_atom_site_label
_atom_site_type_symbol
_atom_site_fract_x
_atom_site_fract_y
_atom_site_fract_z
_atom_site_U_iso_or_equiv
_atom_site_adp_type
_atom_site_occupancy
_atom_site_symmetry_multiplicity
_atom_site_calc_flag
_atom_site_refinement_flags
_atom_site_disorder_assembly
_atom_site_disorder_group
Ru1 Ru 0.91648(2) 0.056246(16) 0.760775(15) 0.01024(6) Uani 1 1 d . . .
Cl1 Cl 0.72403(7) 0.14778(5) 0.74793(5) 0.01871(17) Uani 1 1 d . . .
Cl2 Cl 1.10118(7) -0.04363(5) 0.76746(5) 0.01781(16) Uani 1 1 d . . .
S1 S 1.01423(9) 0.14146(6) 0.65645(5) 0.01632(18) Uani 1 1 d . . .
S2 S 0.98964(8) 0.14549(6) 0.87223(5) 0.01440(18) Uani 1 1 d . . .
N2 N 0.8208(2) -0.03092(19) 0.84854(17) 0.0107(6) Uani 1 1 d . . .
N1 N 0.8483(3) -0.0450(2) 0.67340(16) 0.0117(6) Uani 1 1 d . . .
O1 O 1.1360(3) 0.1896(2) 0.67369(16) 0.0310(7) Uani 1 1 d . . .
O2 O 1.1023(3) 0.20748(19) 0.86581(15) 0.0249(6) Uani 1 1 d . . .
C1 C 0.7676(3) -0.1203(2) 0.71808(18) 0.0116(6) Uani 1 1 d . . .
H1A H 0.8250 -0.1743 0.7353 0.014 Uiso 1 1 calc R . .
C2 C 0.7128(3) -0.0772(2) 0.8023(2) 0.0130(6) Uani 1 1 d . . .
H2A H 0.6519 -0.0256 0.7848 0.016 Uiso 1 1 calc R . .
C3 C 0.6379(3) -0.1523(2) 0.8537(2) 0.0143(7) Uani 1 1 d . . .
H3A H 0.6953 -0.2051 0.8715 0.017 Uiso 1 1 calc R . .
H3B H 0.6016 -0.1232 0.9075 0.017 Uiso 1 1 calc R . .
C4 C 0.5317(3) -0.1911(2) 0.7962(2) 0.0186(7) Uani 1 1 d . . .
H4A H 0.4721 -0.1387 0.7811 0.022 Uiso 1 1 calc R . .
H4B H 0.4836 -0.2405 0.8290 0.022 Uiso 1 1 calc R . .
C5 C 0.5850(3) -0.2347(2) 0.7120(2) 0.0168(7) Uani 1 1 d . . .
H5A H 0.6401 -0.2899 0.7270 0.020 Uiso 1 1 calc R . .
H5B H 0.5141 -0.2584 0.6750 0.020 Uiso 1 1 calc R . .
C6 C 0.6616(3) -0.1615(3) 0.6608(2) 0.0152(7) Uani 1 1 d . . .
H6A H 0.6048 -0.1092 0.6410 0.018 Uiso 1 1 calc R . .
H6B H 0.6990 -0.1921 0.6081 0.018 Uiso 1 1 calc R . .
C10 C 0.9150(4) 0.2304(3) 0.6060(2) 0.0279(9) Uani 1 1 d . . .
H10A H 0.9639 0.2649 0.5612 0.042 Uiso 1 1 calc R . .
H10B H 0.8854 0.2756 0.6509 0.042 Uiso 1 1 calc R . .
H10C H 0.8415 0.1993 0.5785 0.042 Uiso 1 1 calc R . .
C11 C 1.0419(3) 0.0698(3) 0.56014(19) 0.0141(7) Uani 1 1 d . . .
C12 C 1.1360(3) 0.1051(3) 0.5046(2) 0.0184(8) Uani 1 1 d . . .
H12A H 1.1804 0.1620 0.5199 0.022 Uiso 1 1 calc R . .
C13 C 1.1653(3) 0.0581(3) 0.4275(2) 0.0202(7) Uani 1 1 d . . .
H13A H 1.2298 0.0824 0.3898 0.024 Uiso 1 1 calc R . .
C14 C 1.1007(4) -0.0243(3) 0.4053(2) 0.0218(8) Uani 1 1 d . . .
H14A H 1.1201 -0.0568 0.3520 0.026 Uiso 1 1 calc R . .
C15 C 1.0071(3) -0.0598(3) 0.46095(19) 0.0199(7) Uani 1 1 d . . .
H15A H 0.9623 -0.1161 0.4448 0.024 Uiso 1 1 calc R . .
C16 C 0.9771(3) -0.0142(3) 0.5407(2) 0.0151(7) Uani 1 1 d . . .
C17 C 0.8836(3) -0.0640(3) 0.59586(19) 0.0146(7) Uani 1 1 d . . .
H17A H 0.8439 -0.1180 0.5696 0.018 Uiso 1 1 calc R . .
C20 C 0.8678(4) 0.2195(3) 0.9197(2) 0.0258(9) Uani 1 1 d . . .
H20A H 0.9041 0.2571 0.9680 0.039 Uiso 1 1 calc R . .
H20B H 0.7990 0.1790 0.9423 0.039 Uiso 1 1 calc R . .
H20C H 0.8339 0.2628 0.8747 0.039 Uiso 1 1 calc R . .
C21 C 1.0192(3) 0.0682(3) 0.96490(18) 0.0140(7) Uani 1 1 d . . .
C22 C 1.1163(3) 0.0963(3) 1.0208(2) 0.0180(8) Uani 1 1 d . . .
H22A H 1.1635 0.1526 1.0080 0.022 Uiso 1 1 calc R . .
C23 C 1.1455(3) 0.0434(3) 1.0953(2) 0.0211(8) Uani 1 1 d . . .
H23A H 1.2129 0.0628 1.1330 0.025 Uiso 1 1 calc R . .
C24 C 1.0756(4) -0.0379(2) 1.1141(2) 0.0194(7) Uani 1 1 d . . .
H24A H 1.0953 -0.0749 1.1648 0.023 Uiso 1 1 calc R . .
C25 C 0.9772(3) -0.0654(3) 1.05937(19) 0.0189(7) Uani 1 1 d . . .
H25A H 0.9279 -0.1202 1.0740 0.023 Uiso 1 1 calc R . .
C26 C 0.9487(3) -0.0139(2) 0.9826(2) 0.0136(7) Uani 1 1 d . . .
C27 C 0.8453(3) -0.0527(3) 0.92871(19) 0.0145(7) Uani 1 1 d . . .
H27A H 0.7911 -0.0985 0.9558 0.017 Uiso 1 1 calc R . .

loop_
_atom_site_aniso_label
_atom_site_aniso_U_11
_atom_site_aniso_U_22
_atom_site_aniso_U_33
_atom_site_aniso_U_23
_atom_site_aniso_U_13
_atom_site_aniso_U_12
Ru1 0.01127(11) 0.01116(10) 0.00830(10) 0.00011(10) -0.00011(10) -0.00092(9)
Cl1 0.0154(4) 0.0164(3) 0.0243(4) -0.0003(4) -0.0029(4) 0.0036(3)
Cl2 0.0137(4) 0.0231(4) 0.0166(3) 0.0009(3) 0.0004(3) 0.0043(3)
S1 0.0221(5) 0.0162(4) 0.0107(4) -0.0007(3) 0.0008(3) -0.0050(4)
S2 0.0183(5) 0.0144(4) 0.0105(4) -0.0009(3) -0.0005(3) -0.0026(3)
N2 0.0087(14) 0.0125(14) 0.0108(12) -0.0005(10) 0.0014(10) -0.0005(10)
N1 0.0123(14) 0.0116(14) 0.0112(12) 0.0008(11) -0.0016(10) 0.0010(11)
O1 0.0313(16) 0.0439(18) 0.0179(13) -0.0053(12) 0.0060(11) -0.0245(13)
O2 0.0292(16) 0.0303(14) 0.0152(11) 0.0009(10) -0.0021(11) -0.0153(12)
C1 0.0132(16) 0.0117(14) 0.0099(15) 0.0017(11) 0.0011(12) -0.0033(12)
C2 0.0117(16) 0.0137(16) 0.0136(14) -0.0016(12) -0.0017(13) -0.0001(12)
C3 0.0162(17) 0.0163(18) 0.0104(15) -0.0010(13) 0.0012(13) 0.0007(14)
C4 0.0148(17) 0.0215(18) 0.0194(16) -0.0033(14) 0.0028(14) -0.0051(13)
C5 0.0149(16) 0.0168(15) 0.0188(16) -0.0030(12) -0.0015(15) -0.0071(14)
C6 0.0145(18) 0.0176(18) 0.0135(15) -0.0011(13) -0.0009(13) -0.0008(14)
C10 0.049(3) 0.0175(18) 0.0173(17) 0.0059(14) 0.006(2) 0.013(2)
C11 0.0145(16) 0.0180(19) 0.0099(14) 0.0015(13) -0.0010(11) 0.0000(14)
C12 0.0153(18) 0.023(2) 0.0172(16) 0.0019(14) -0.0014(14) 0.0006(15)
C13 0.0154(18) 0.0260(19) 0.0192(16) 0.0090(17) 0.0051(13) 0.0037(17)
C14 0.026(2) 0.0244(19) 0.0148(16) -0.0014(13) 0.0061(15) 0.0042(16)
C15 0.028(2) 0.0163(17) 0.0152(15) -0.0012(15) 0.0016(14) -0.0023(17)
C16 0.0173(19) 0.0184(18) 0.0097(15) 0.0045(12) 0.0008(13) 0.0067(14)
C17 0.0150(17) 0.0132(16) 0.0156(14) 0.0003(14) -0.0028(12) -0.0006(14)
C20 0.043(3) 0.0170(19) 0.0168(17) -0.0042(15) 0.0052(17) 0.0113(17)
C21 0.0168(17) 0.0193(19) 0.0059(13) -0.0005(13) -0.0006(12) 0.0059(15)
C22 0.0151(19) 0.0208(18) 0.0181(17) -0.0044(14) 0.0038(13) -0.0015(14)
C23 0.0160(18) 0.032(2) 0.0148(15) -0.0045(16) -0.0068(13) 0.0034(17)
C24 0.0214(19) 0.0226(19) 0.0143(14) 0.0010(12) -0.0001(15) 0.0067(16)
C25 0.0263(19) 0.0177(19) 0.0127(14) 0.0001(14) 0.0008(13) 0.0003(16)
C26 0.0142(18) 0.0145(17) 0.0120(15) -0.0004(12) 0.0016(13) 0.0022(13)
C27 0.0138(17) 0.0160(17) 0.0137(14) 0.0035(15) 0.0012(12) -0.0017(15)

loop_
_atom_type_symbol
_atom_type_description
_atom_type_scat_dispersion_real
_atom_type_scat_dispersion_imag
_atom_type_scat_source
C C 0.0033 0.0016 'International Tables Vol C Tables 4.2.6.8 and 6.1.1.4'
H H 0.0000 0.0000 'International Tables Vol C Tables 4.2.6.8 and 6.1.1.4'
N N 0.0061 0.0033 'International Tables Vol C Tables 4.2.6.8 and 6.1.1.4'
O O 0.0106 0.0060 'International Tables Vol C Tables 4.2.6.8 and 6.1.1.4'
S S 0.1246 0.1234 'International Tables Vol C Tables 4.2.6.8 and 6.1.1.4'
Cl Cl 0.1484 0.1585 'International Tables Vol C Tables 4.2.6.8 and 6.1.1.4'
Ru Ru -1.2594 0.8363 'International Tables Vol C Tables 4.2.6.8 and 6.1.1.4'

loop_
_geom_angle_atom_site_label_1
_geom_angle_atom_site_label_2
_geom_angle_atom_site_label_3
_geom_angle
_geom_angle_site_symmetry_1
_geom_angle_site_symmetry_3
_geom_angle_publ_flag
N2 Ru1 N1 80.98(10) . . ?
N2 Ru1 S1 174.86(8) . . ?
N1 Ru1 S1 93.88(8) . . ?
N2 Ru1 S2 90.37(8) . . ?
N1 Ru1 S2 170.18(8) . . ?
S1 Ru1 S2 94.75(3) . . ?
N2 Ru1 Cl2 91.32(7) . . ?
N1 Ru1 Cl2 84.76(8) . . ?
S1 Ru1 Cl2 88.19(3) . . ?
S2 Ru1 Cl2 90.83(3) . . ?
N2 Ru1 Cl1 87.54(8) . . ?
N1 Ru1 Cl1 91.20(8) . . ?
S1 Ru1 Cl1 92.59(3) . . ?
S2 Ru1 Cl1 93.08(3) . . ?
Cl2 Ru1 Cl1 175.93(3) . . ?
O1 S1 C10 105.36(19) . . ?
O1 S1 C11 105.05(16) . . ?
C10 S1 C11 97.58(16) . . ?
O1 S1 Ru1 121.17(11) . . ?
C10 S1 Ru1 113.94(14) . . ?
C11 S1 Ru1 110.85(12) . . ?
O2 S2 C20 105.12(18) . . ?
O2 S2 C21 105.43(16) . . ?
C20 S2 C21 98.84(15) . . ?
O2 S2 Ru1 123.65(10) . . ?
C20 S2 Ru1 112.36(14) . . ?
C21 S2 Ru1 108.48(12) . . ?
C27 N2 C2 120.1(3) . . ?
C27 N2 Ru1 131.0(2) . . ?
C2 N2 Ru1 108.81(18) . . ?
C17 N1 C1 116.0(3) . . ?
C17 N1 Ru1 129.9(2) . . ?
C1 N1 Ru1 112.41(17) . . ?
N1 C1 C6 114.5(2) . . ?
N1 C1 C2 108.2(2) . . ?
C6 C1 C2 110.6(3) . . ?
N2 C2 C3 116.8(3) . . ?
N2 C2 C1 106.3(2) . . ?
C3 C2 C1 110.6(2) . . ?
C4 C3 C2 109.3(3) . . ?
C3 C4 C5 110.8(3) . . ?
C6 C5 C4 110.9(3) . . ?
C5 C6 C1 110.4(3) . . ?
C16 C11 C12 121.3(3) . . ?
C16 C11 S1 124.4(2) . . ?
C12 C11 S1 114.3(3) . . ?
C13 C12 C11 120.4(4) . . ?
C14 C13 C12 119.8(3) . . ?
C13 C14 C15 119.8(3) . . ?
C14 C15 C16 121.5(4) . . ?
C11 C16 C15 117.2(3) . . ?
C11 C16 C17 127.4(3) . . ?
C15 C16 C17 115.4(3) . . ?
N1 C17 C16 129.1(3) . . ?
C22 C21 C26 120.5(3) . . ?
C22 C21 S2 115.9(3) . . ?
C26 C21 S2 123.6(2) . . ?
C21 C22 C23 120.9(3) . . ?
C24 C23 C22 119.3(3) . . ?
C23 C24 C25 120.1(3) . . ?
C24 C25 C26 121.2(3) . . ?
C21 C26 C25 118.0(3) . . ?
C21 C26 C27 126.3(3) . . ?
C25 C26 C27 115.7(3) . . ?
N2 C27 C26 126.3(3) . . ?

loop_
_geom_bond_atom_site_label_1
_geom_bond_atom_site_label_2
_geom_bond_distance
_geom_bond_site_symmetry_2
_geom_bond_publ_flag
Ru1 N2 2.067(3) . ?
Ru1 N1 2.068(3) . ?
Ru1 S1 2.2325(9) . ?
Ru1 S2 2.2390(8) . ?
Ru1 Cl2 2.3910(8) . ?
Ru1 Cl1 2.3989(7) . ?
S1 O1 1.468(3) . ?
S1 C10 1.793(4) . ?
S1 C11 1.797(3) . ?
S2 O2 1.469(3) . ?
S2 C20 1.796(4) . ?
S2 C21 1.802(3) . ?
N2 C27 1.282(4) . ?
N2 C2 1.482(4) . ?
N1 C17 1.263(4) . ?
N1 C1 1.511(4) . ?
C1 C6 1.526(4) . ?
C1 C2 1.527(4) . ?
C2 C3 1.526(4) . ?
C3 C4 1.517(5) . ?
C4 C5 1.523(4) . ?
C5 C6 1.515(4) . ?
C11 C16 1.388(5) . ?
C11 C12 1.390(5) . ?
C12 C13 1.378(5) . ?
C13 C14 1.378(5) . ?
C14 C15 1.388(5) . ?
C15 C16 1.405(5) . ?
C16 C17 1.467(5) . ?
C21 C22 1.384(5) . ?
C21 C26 1.392(5) . ?
C22 C23 1.386(5) . ?
C23 C24 1.381(5) . ?
C24 C25 1.381(5) . ?
C25 C26 1.403(4) . ?
C26 C27 1.464(5) . ?
